data_2214147
loop_
_publ_author_name
'Gui-Liang Wang'

_publ_section_title '[(<i>E</i>)-2-(3-Methoxy-2-oxidobenzylideneamino)ethanesulfonato](1,10-phenanthroline)copper(II)'
_journal_coeditor_code DN2173
_journal_issue 7
_journal_name_full 'Acta Crystallographica Section E'
_journal_page_first m1779
_journal_page_last m1779
_journal_paper_doi 10.1107/S160053680702538X
_journal_volume 63
_journal_year 2007
_chemical_formula_iupac '[Cu (C10 H11 N1 O5 S1) (C12 H8 N2)]'
_chemical_formula_moiety 'C22 H19 Cu N3 O5 S'
_chemical_formula_sum 'C22 H19 Cu N3 O5 S'
_chemical_formula_weight 501.00
_chemical_name_systematic
;
[(<i>E</i>)-2-(3-Methoxy-2-oxidobenzylideneamino)ethanesulfonato](1,10-
phenanthroline)copper(II)
;
_space_group_IT_number 14
_symmetry_cell_setting monoclinic
_symmetry_space_group_name_Hall '-P 2ybc'
_symmetry_space_group_name_H-M 'P 1 21/c 1'
_atom_sites_solution_hydrogens geom
_atom_sites_solution_primary direct
_atom_sites_solution_secondary difmap
_audit_creation_method SHELXL-97
_cell_angle_alpha 90.00
_cell_angle_beta 114.0320(10)
_cell_angle_gamma 90.00
_cell_formula_units_Z 8
_cell_length_a 14.9320(10)
_cell_length_b 26.6371(17)
_cell_length_c 13.1937(9)
_cell_measurement_reflns_used 8898
_cell_measurement_temperature 298(2)
_cell_measurement_theta_max 25.05
_cell_measurement_theta_min 3.08
_cell_volume 4792.8(6)
_computing_cell_refinement 'SAINT (Bruker, 1999)'
_computing_data_collection 'SMART (Bruker,1998)'
_computing_data_reduction SAINT
_computing_molecular_graphics 'ORTEPIII (Burnett & Johnson, 1996) and ORTEP-3 for Windows (Farrugia, 1997)'
_computing_publication_material SHELXL97
_computing_structure_refinement 'SHELXL97 (Sheldrick, 1997)'
_computing_structure_solution 'SHELXS97 (Sheldrick, 1997)'
_diffrn_ambient_temperature 298(2)
_diffrn_measured_fraction_theta_full 0.998
_diffrn_measured_fraction_theta_max 0.998
_diffrn_measurement_device_type 'Bruker APEX area-detector'
_diffrn_measurement_method '\f and \w'
_diffrn_radiation_monochromator graphite
_diffrn_radiation_source 'fine-focus sealed tube'
_diffrn_radiation_type MoK\a
_diffrn_radiation_wavelength 0.71073
_diffrn_reflns_av_R_equivalents 0.0454
_diffrn_reflns_av_sigmaI/netI 0.0804
_diffrn_reflns_limit_h_max 18
_diffrn_reflns_limit_h_min -18
_diffrn_reflns_limit_k_max 31
_diffrn_reflns_limit_k_min -32
_diffrn_reflns_limit_l_max 15
_diffrn_reflns_limit_l_min -15
_diffrn_reflns_number 30244
_diffrn_reflns_theta_full 25.50
_diffrn_reflns_theta_max 25.50
_diffrn_reflns_theta_min 3.08
_diffrn_standards_interval_count 0
_diffrn_standards_interval_time 0
_diffrn_standards_number 0
_exptl_absorpt_coefficient_mu 1.035
_exptl_absorpt_correction_T_max 0.8333
_exptl_absorpt_correction_T_min 0.8173
_exptl_absorpt_correction_type multi-scan
_exptl_absorpt_process_details '(SADABS; Sheldrick, 1996)'
_exptl_crystal_colour blue
_exptl_crystal_density_diffrn 1.389
_exptl_crystal_density_method 'not measured'
_exptl_crystal_description block
_exptl_crystal_F_000 2056
_exptl_crystal_size_max 0.20
_exptl_crystal_size_mid 0.18
_exptl_crystal_size_min 0.18
_refine_diff_density_max 0.246
_refine_diff_density_min -0.220
_refine_ls_extinction_method none
_refine_ls_goodness_of_fit_ref 0.794
_refine_ls_hydrogen_treatment constr
_refine_ls_matrix_type full
_refine_ls_number_parameters 579
_refine_ls_number_reflns 8898
_refine_ls_number_restraints 0
_refine_ls_restrained_S_all 0.794
_refine_ls_R_factor_all 0.0595
_refine_ls_R_factor_gt 0.0352
_refine_ls_shift/su_max 0.002
_refine_ls_shift/su_mean 0.000
_refine_ls_structure_factor_coef Fsqd
_refine_ls_weighting_details 'calc w=1/[\s^2^(Fo^2^)+(0.0448P)^2^] where P=(Fo^2^+2Fc^2^)/3'
_refine_ls_weighting_scheme calc
_refine_ls_wR_factor_gt 0.0862
_refine_ls_wR_factor_ref 0.0893
_reflns_number_gt 4855
_reflns_number_total 8898
_reflns_threshold_expression I>2\s(I)
_cod_data_source_file dn2173.cif
_cod_data_source_block I
_cod_original_sg_symbol_H-M 'P 21/c'
_cod_database_code 2214147
_cod_database_fobs_code 2214147

loop_
_symmetry_equiv_pos_as_xyz
'x, y, z'
'-x, y+1/2, -z+1/2'
'-x, -y, -z'
'x, -y-1/2, z-1/2'

loop_
_atom_site_type_symbol
_atom_site_label
_atom_site_fract_x
_atom_site_fract_y
_atom_site_fract_z
_atom_site_U_iso_or_equiv
_atom_site_adp_type
_atom_site_calc_flag
_atom_site_refinement_flags
_atom_site_occupancy
Cu Cu1 0.06716(3) 0.858157(14) 0.41746(3) 0.04569(13) Uani d . 1
S S3 -0.03709(7) 0.76293(3) 0.47713(7) 0.0608(3) Uani d . 1
N N1 0.19477(18) 0.85975(9) 0.5512(2) 0.0433(6) Uani d . 1
N N2 0.15521(18) 0.81301(9) 0.3600(2) 0.0454(7) Uani d . 1
N N3 -0.06083(18) 0.85115(9) 0.29555(19) 0.0421(6) Uani d . 1
O O1 0.06101(14) 0.93005(7) 0.41949(17) 0.0497(6) Uani d . 1
O O2 0.02223(16) 0.80818(8) 0.51816(17) 0.0620(7) Uani d . 1
O O3 -0.0761(2) 0.74568(11) 0.5538(2) 0.0974(10) Uani d . 1
O O4 0.09579(16) 1.02724(8) 0.4369(2) 0.0657(7) Uani d . 1
O O5 0.0147(2) 0.72467(10) 0.4458(2) 0.1085(11) Uani d . 1
C C1 0.1363(3) 0.79042(12) 0.2629(3) 0.0562(9) Uani d . 1
H H1 0.0725 0.7916 0.2086 0.067 Uiso calc R 1
C C2 0.2064(3) 0.76553(13) 0.2390(3) 0.0673(11) Uani d . 1
H H2 0.1891 0.7504 0.1701 0.081 Uiso calc R 1
C C3 0.2997(3) 0.76306(13) 0.3153(3) 0.0672(11) Uani d . 1
H H3 0.3475 0.7468 0.2992 0.081 Uiso calc R 1
C C4 0.3235(2) 0.78553(12) 0.4195(3) 0.0529(9) Uani d . 1
C C5 0.4197(3) 0.78579(13) 0.5064(4) 0.0685(11) Uani d . 1
H H5 0.4703 0.7699 0.4952 0.082 Uiso calc R 1
C C6 0.4389(3) 0.80842(14) 0.6038(3) 0.0655(11) Uani d . 1
H H6 0.5024 0.8077 0.6588 0.079 Uiso calc R 1
C C7 0.3642(2) 0.83352(12) 0.6249(3) 0.0480(8) Uani d . 1
C C8 0.3787(3) 0.85810(13) 0.7246(3) 0.0608(10) Uani d . 1
H H8 0.4403 0.8580 0.7832 0.073 Uiso calc R 1
C C9 0.3027(3) 0.88202(13) 0.7350(3) 0.0592(10) Uani d . 1
H H9 0.3113 0.8979 0.8011 0.071 Uiso calc R 1
C C10 0.2115(2) 0.88243(12) 0.6452(3) 0.0539(9) Uani d . 1
H H10 0.1602 0.8996 0.6525 0.065 Uiso calc R 1
C C11 0.2698(2) 0.83488(11) 0.5410(2) 0.0403(8) Uani d . 1
C C12 0.2492(2) 0.81033(11) 0.4373(3) 0.0429(8) Uani d . 1
C C13 -0.0865(2) 0.94087(11) 0.2543(2) 0.0412(8) Uani d . 1
C C14 -0.0023(2) 0.95869(11) 0.3425(2) 0.0417(8) Uani d . 1
C C15 0.0137(2) 1.01168(11) 0.3467(3) 0.0466(8) Uani d . 1
C C16 -0.0475(2) 1.04272(12) 0.2673(3) 0.0520(9) Uani d . 1
H H16 -0.0344 1.0770 0.2716 0.062 Uiso calc R 1
C C17 -0.1294(3) 1.02408(13) 0.1798(3) 0.0581(10) Uani d . 1
H H17 -0.1702 1.0457 0.1251 0.070 Uiso calc R 1
C C18 -0.1499(2) 0.97418(13) 0.1740(3) 0.0544(9) Uani d . 1
H H18 -0.2061 0.9619 0.1168 0.065 Uiso calc R 1
C C19 -0.1122(2) 0.88848(12) 0.2405(2) 0.0434(8) Uani d . 1
H H19 -0.1733 0.8807 0.1852 0.052 Uiso calc R 1
C C20 -0.1069(2) 0.80149(11) 0.2676(3) 0.0519(9) Uani d . 1
H H20A -0.0610 0.7782 0.2580 0.062 Uiso calc R 1
H H20B -0.1639 0.8036 0.1976 0.062 Uiso calc R 1
C C21 -0.1380(2) 0.78127(12) 0.3548(3) 0.0564(9) Uani d . 1
H H21A -0.1806 0.7526 0.3249 0.068 Uiso calc R 1
H H21B -0.1752 0.8068 0.3732 0.068 Uiso calc R 1
C C22 0.1063(3) 1.07918(12) 0.4594(3) 0.0679(11) Uani d . 1
H H22A 0.0482 1.0918 0.4650 0.102 Uiso calc R 1
H H22B 0.1158 1.0962 0.4004 0.102 Uiso calc R 1
H H22C 0.1619 1.0849 0.5281 0.102 Uiso calc R 1
Cu Cu1A 0.64785(3) 0.963637(14) 0.76034(3) 0.04578(12) Uani d . 1
S S3A 0.68734(7) 0.85167(4) 0.89860(9) 0.0639(3) Uani d . 1
N N1A 0.5971(2) 0.93262(9) 0.6028(2) 0.0478(7) Uani d . 1
N N2A 0.50451(18) 0.97952(9) 0.7082(2) 0.0437(6) Uani d . 1
N N3A 0.78552(19) 0.94433(10) 0.8101(2) 0.0486(7) Uani d . 1
O O1A 0.68059(15) 1.02090(7) 0.85712(17) 0.0492(6) Uani d . 1
O O2A 0.62862(16) 0.89728(8) 0.8594(2) 0.0717(7) Uani d . 1
O O3A 0.69166(19) 0.83556(10) 1.0061(2) 0.0919(9) Uani d . 1
O O4A 0.67704(19) 1.11313(8) 0.9188(2) 0.0728(7) Uani d . 1
O O5A 0.6580(2) 0.81301(10) 0.8164(2) 0.1016(10) Uani d . 1
C C1A 0.6446(3) 0.91202(13) 0.5493(3) 0.0636(10) Uani d . 1
H H1A 0.7125 0.9096 0.5842 0.076 Uiso calc R 1
C C2A 0.5959(3) 0.89336(14) 0.4402(3) 0.0721(11) Uani d . 1
H H2A 0.6318 0.8786 0.4048 0.087 Uiso calc R 1
C C3A 0.4992(3) 0.89691(13) 0.3882(3) 0.0656(11) Uani d . 1
H H3A 0.4674 0.8846 0.3163 0.079 Uiso calc R 1
C C4A 0.4457(3) 0.91880(12) 0.4403(3) 0.0524(9) Uani d . 1
C C5A 0.3416(3) 0.92501(13) 0.3925(3) 0.0654(11) Uani d . 1
H H5A 0.3056 0.9124 0.3217 0.078 Uiso calc R 1
C C6A 0.2941(3) 0.94820(13) 0.4455(3) 0.0630(10) Uani d . 1
H H6A 0.2264 0.9518 0.4107 0.076 Uiso calc R 1
C C7A 0.3460(2) 0.96773(12) 0.5555(3) 0.0499(9) Uani d . 1
C C8A 0.3022(3) 0.99224(13) 0.6163(3) 0.0613(10) Uani d . 1
H H8A 0.2345 0.9962 0.5868 0.074 Uiso calc R 1
C C9A 0.3587(3) 1.01060(13) 0.7198(3) 0.0594(10) Uani d . 1
H H9A 0.3300 1.0275 0.7606 0.071 Uiso calc R 1
C C10A 0.4595(2) 1.00356(12) 0.7630(3) 0.0541(9) Uani d . 1
H H10A 0.4974 1.0162 0.8333 0.065 Uiso calc R 1
C C11A 0.4485(2) 0.96168(11) 0.6052(2) 0.0417(8) Uani d . 1
C C12A 0.4978(2) 0.93712(11) 0.5483(2) 0.0423(8) Uani d . 1
C C13A 0.8456(2) 1.02885(12) 0.8696(3) 0.0456(8) Uani d . 1
C C14A 0.7607(2) 1.04753(12) 0.8784(2) 0.0441(8) Uani d . 1
C C15A 0.7620(3) 1.09791(12) 0.9134(3) 0.0513(9) Uani d . 1
C C16A 0.8427(3) 1.12763(14) 0.9370(3) 0.0677(11) Uani d . 1
H H16A 0.8420 1.1606 0.9598 0.081 Uiso calc R 1
C C17A 0.9265(3) 1.10881(16) 0.9272(3) 0.0790(13) Uani d . 1
H H17A 0.9807 1.1294 0.9424 0.095 Uiso calc R 1
C C18A 0.9283(3) 1.05996(16) 0.8951(3) 0.0680(11) Uani d . 1
H H18A 0.9844 1.0473 0.8902 0.082 Uiso calc R 1
C C19A 0.8546(2) 0.97739(14) 0.8474(3) 0.0554(10) Uani d . 1
H H19A 0.9175 0.9662 0.8612 0.066 Uiso calc R 1
C C20A 0.8158(3) 0.89156(13) 0.8196(3) 0.0638(10) Uani d . 1
H H20C 0.8830 0.8894 0.8269 0.077 Uiso calc R 1
H H20D 0.7745 0.8736 0.7529 0.077 Uiso calc R 1
C C21A 0.8076(2) 0.86740(12) 0.9202(3) 0.0568(10) Uani d . 1
H H21C 0.8339 0.8904 0.9825 0.068 Uiso calc R 1
H H21D 0.8475 0.8372 0.9398 0.068 Uiso calc R 1
C C22A 0.6742(3) 1.16233(14) 0.9612(4) 0.1031(16) Uani d . 1
H H22D 0.7251 1.1654 1.0346 0.155 Uiso calc R 1
H H22E 0.6116 1.1677 0.9638 0.155 Uiso calc R 1
H H22F 0.6840 1.1870 0.9136 0.155 Uiso calc R 1

loop_
_atom_site_aniso_label
_atom_site_aniso_U_11
_atom_site_aniso_U_22
_atom_site_aniso_U_33
_atom_site_aniso_U_12
_atom_site_aniso_U_13
_atom_site_aniso_U_23
Cu1 0.0392(2) 0.0416(2) 0.0400(2) 0.00257(19) -0.00042(18) -0.00068(18)
S3 0.0617(6) 0.0527(6) 0.0482(6) -0.0084(5) 0.0022(5) 0.0131(5)
N1 0.0420(16) 0.0432(15) 0.0336(15) -0.0023(13) 0.0041(13) -0.0023(13)
N2 0.0447(17) 0.0425(15) 0.0376(16) 0.0022(13) 0.0053(13) -0.0015(13)
N3 0.0419(16) 0.0423(16) 0.0326(14) -0.0017(13) 0.0056(12) 0.0019(12)
O1 0.0420(13) 0.0384(12) 0.0523(14) 0.0025(10) 0.0024(11) 0.0036(10)
O2 0.0586(15) 0.0613(15) 0.0440(13) -0.0193(12) -0.0019(12) 0.0098(11)
O3 0.089(2) 0.123(2) 0.0590(17) -0.0396(18) 0.0090(16) 0.0348(16)
O4 0.0532(15) 0.0359(14) 0.0852(18) 0.0046(11) 0.0048(14) -0.0028(12)
O5 0.129(3) 0.0715(19) 0.092(2) 0.0495(19) 0.011(2) 0.0101(16)
C1 0.053(2) 0.054(2) 0.053(2) -0.0012(19) 0.0121(19) -0.0049(19)
C2 0.078(3) 0.061(2) 0.063(3) 0.002(2) 0.028(2) -0.018(2)
C3 0.062(3) 0.057(2) 0.081(3) 0.010(2) 0.027(2) -0.009(2)
C4 0.047(2) 0.042(2) 0.065(2) 0.0038(17) 0.0168(19) 0.0019(18)
C5 0.049(2) 0.060(2) 0.089(3) 0.015(2) 0.020(2) 0.003(2)
C6 0.041(2) 0.066(3) 0.069(3) 0.0058(19) 0.001(2) 0.008(2)
C7 0.037(2) 0.0455(19) 0.046(2) -0.0023(17) 0.0009(17) 0.0078(17)
C8 0.049(2) 0.064(2) 0.047(2) -0.012(2) -0.0034(18) 0.0110(19)
C9 0.062(3) 0.067(2) 0.035(2) -0.010(2) 0.0066(19) -0.0051(17)
C10 0.049(2) 0.060(2) 0.046(2) -0.0028(18) 0.0119(18) -0.0044(18)
C11 0.0384(19) 0.0325(17) 0.041(2) -0.0019(15) 0.0074(16) 0.0053(15)
C12 0.0387(19) 0.0364(18) 0.045(2) -0.0009(15) 0.0081(17) 0.0070(15)
C13 0.0371(18) 0.047(2) 0.0353(18) 0.0059(16) 0.0103(15) 0.0061(15)
C14 0.0407(19) 0.0435(19) 0.0399(19) 0.0064(16) 0.0155(16) 0.0068(16)
C15 0.042(2) 0.043(2) 0.053(2) 0.0030(17) 0.0172(18) 0.0033(17)
C16 0.055(2) 0.0415(19) 0.061(2) 0.0106(18) 0.025(2) 0.0106(18)
C17 0.060(2) 0.053(2) 0.055(2) 0.0226(19) 0.018(2) 0.0174(18)
C18 0.045(2) 0.064(2) 0.046(2) 0.0144(18) 0.0101(17) 0.0103(18)
C19 0.0333(18) 0.056(2) 0.0326(18) 0.0023(17) 0.0046(15) 0.0030(16)
C20 0.051(2) 0.048(2) 0.039(2) -0.0059(17) -0.0001(17) -0.0016(16)
C21 0.048(2) 0.051(2) 0.051(2) -0.0115(17) 0.0008(17) 0.0095(17)
C22 0.063(3) 0.046(2) 0.089(3) -0.0012(19) 0.025(2) -0.002(2)
Cu1A 0.0351(2) 0.0491(2) 0.0476(2) -0.00128(19) 0.01125(19) -0.00943(19)
S3A 0.0467(6) 0.0552(6) 0.0697(7) -0.0005(5) 0.0031(5) 0.0013(5)
N1A 0.0500(18) 0.0486(17) 0.0471(17) -0.0013(14) 0.0222(15) -0.0049(13)
N2A 0.0374(15) 0.0434(15) 0.0457(17) 0.0016(13) 0.0123(14) -0.0012(13)
N3A 0.0394(16) 0.0530(17) 0.0519(17) 0.0025(14) 0.0171(14) -0.0069(14)
O1A 0.0411(13) 0.0499(13) 0.0587(14) -0.0110(11) 0.0224(11) -0.0146(11)
O2A 0.0488(15) 0.0647(16) 0.099(2) 0.0157(13) 0.0271(14) 0.0239(14)
O3A 0.0751(19) 0.107(2) 0.083(2) 0.0028(17) 0.0221(16) 0.0364(17)
O4A 0.081(2) 0.0526(16) 0.0906(19) -0.0076(14) 0.0406(16) -0.0209(14)
O5A 0.078(2) 0.0791(19) 0.107(2) -0.0147(16) -0.0043(17) -0.0279(18)
C1A 0.067(3) 0.070(3) 0.057(3) 0.004(2) 0.028(2) -0.004(2)
C2A 0.100(4) 0.070(3) 0.057(3) 0.003(3) 0.043(3) -0.011(2)
C3A 0.084(3) 0.060(2) 0.045(2) -0.011(2) 0.019(2) -0.0082(19)
C4A 0.066(3) 0.045(2) 0.040(2) -0.0118(19) 0.016(2) 0.0037(17)
C5A 0.074(3) 0.063(3) 0.037(2) -0.021(2) 0.000(2) 0.0060(19)
C6A 0.051(2) 0.064(2) 0.051(2) -0.010(2) -0.002(2) 0.014(2)
C7A 0.042(2) 0.049(2) 0.048(2) -0.0034(17) 0.0075(18) 0.0126(17)
C8A 0.039(2) 0.070(3) 0.065(3) 0.0055(19) 0.012(2) 0.020(2)
C9A 0.050(2) 0.064(2) 0.070(3) 0.0131(19) 0.030(2) 0.008(2)
C10A 0.046(2) 0.063(2) 0.047(2) 0.0052(18) 0.0130(18) 0.0007(18)
C11A 0.0404(19) 0.0383(18) 0.0389(19) -0.0056(16) 0.0084(16) 0.0051(15)
C12A 0.045(2) 0.0391(18) 0.037(2) -0.0091(16) 0.0117(17) 0.0044(15)
C13A 0.0373(19) 0.052(2) 0.0427(19) -0.0088(17) 0.0113(16) 0.0041(16)
C14A 0.043(2) 0.050(2) 0.0319(18) -0.0062(17) 0.0082(16) 0.0042(15)
C15A 0.054(2) 0.051(2) 0.043(2) -0.0094(19) 0.0141(18) -0.0037(17)
C16A 0.071(3) 0.052(2) 0.060(2) -0.016(2) 0.005(2) 0.0029(18)
C17A 0.050(3) 0.072(3) 0.089(3) -0.022(2) 0.001(2) 0.018(2)
C18A 0.042(2) 0.085(3) 0.065(3) -0.007(2) 0.0101(19) 0.019(2)
C19A 0.035(2) 0.086(3) 0.045(2) 0.009(2) 0.0172(17) 0.006(2)
C20A 0.050(2) 0.069(3) 0.071(3) 0.009(2) 0.023(2) -0.018(2)
C21A 0.040(2) 0.049(2) 0.068(2) 0.0081(17) 0.0073(18) -0.0059(18)
C22A 0.134(4) 0.054(3) 0.138(4) -0.008(3) 0.072(4) -0.030(3)

loop_
_atom_type_symbol
_atom_type_description
_atom_type_scat_dispersion_real
_atom_type_scat_dispersion_imag
_atom_type_scat_source
C C 0.0033 0.0016 'International Tables Vol C Tables 4.2.6.8 and 6.1.1.4'
H H 0.0000 0.0000 'International Tables Vol C Tables 4.2.6.8 and 6.1.1.4'
N N 0.0061 0.0033 'International Tables Vol C Tables 4.2.6.8 and 6.1.1.4'
O O 0.0106 0.0060 'International Tables Vol C Tables 4.2.6.8 and 6.1.1.4'
S S 0.1246 0.1234 'International Tables Vol C Tables 4.2.6.8 and 6.1.1.4'
Cu Cu 0.3201 1.2651 'International Tables Vol C Tables 4.2.6.8 and 6.1.1.4'

loop_
_geom_angle_atom_site_label_1
_geom_angle_atom_site_label_2
_geom_angle_atom_site_label_3
_geom_angle
O1 Cu1 N3 94.07(9)
O1 Cu1 N1 90.02(9)
N3 Cu1 N1 174.02(10)
O1 Cu1 N2 127.37(9)
N3 Cu1 N2 101.09(10)
N1 Cu1 N2 79.75(10)
O1 Cu1 O2 125.12(9)
N3 Cu1 O2 90.16(9)
N1 Cu1 O2 83.92(9)
N2 Cu1 O2 105.09(9)
O3 S3 O5 113.38(19)
O3 S3 O2 111.21(16)
O5 S3 O2 111.99(18)
O3 S3 C21 107.01(16)
O5 S3 C21 106.94(17)
O2 S3 C21 105.80(14)
C10 N1 C11 118.2(3)
C10 N1 Cu1 126.2(2)
C11 N1 Cu1 115.6(2)
C1 N2 C12 116.5(3)
C1 N2 Cu1 132.3(2)
C12 N2 Cu1 111.1(2)
C19 N3 C20 116.4(2)
C19 N3 Cu1 123.6(2)
C20 N3 Cu1 119.82(19)
C14 O1 Cu1 126.34(19)
S3 O2 Cu1 124.76(13)
C15 O4 C22 117.4(3)
N2 C1 C2 123.4(3)
N2 C1 H1 118.3
C2 C1 H1 118.3
C3 C2 C1 120.2(4)
C3 C2 H2 119.9
C1 C2 H2 119.9
C2 C3 C4 118.8(3)
C2 C3 H3 120.6
C4 C3 H3 120.6
C12 C4 C3 117.8(3)
C12 C4 C5 118.2(3)
C3 C4 C5 123.9(3)
C6 C5 C4 121.7(4)
C6 C5 H5 119.2
C4 C5 H5 119.2
C5 C6 C7 121.3(3)
C5 C6 H6 119.3
C7 C6 H6 119.3
C11 C7 C8 116.9(3)
C11 C7 C6 118.5(3)
C8 C7 C6 124.6(3)
C9 C8 C7 119.8(3)
C9 C8 H8 120.1
C7 C8 H8 120.1
C8 C9 C10 119.0(3)
C8 C9 H9 120.5
C10 C9 H9 120.5
N1 C10 C9 123.0(3)
N1 C10 H10 118.5
C9 C10 H10 118.5
N1 C11 C7 123.0(3)
N1 C11 C12 116.9(3)
C7 C11 C12 120.1(3)
N2 C12 C4 123.3(3)
N2 C12 C11 116.6(3)
C4 C12 C11 120.1(3)
C14 C13 C18 120.7(3)
C14 C13 C19 122.4(3)
C18 C13 C19 116.9(3)
O1 C14 C13 124.4(3)
O1 C14 C15 119.2(3)
C13 C14 C15 116.4(3)
C16 C15 O4 124.5(3)
C16 C15 C14 121.6(3)
O4 C15 C14 113.9(3)
C15 C16 C17 120.9(3)
C15 C16 H16 119.6
C17 C16 H16 119.6
C18 C17 C16 119.9(3)
C18 C17 H17 120.1
C16 C17 H17 120.1
C17 C18 C13 120.4(3)
C17 C18 H18 119.8
C13 C18 H18 119.8
N3 C19 C13 127.7(3)
N3 C19 H19 116.1
C13 C19 H19 116.1
N3 C20 C21 112.9(3)
N3 C20 H20A 109.0
C21 C20 H20A 109.0
N3 C20 H20B 109.0
C21 C20 H20B 109.0
H20A C20 H20B 107.8
C20 C21 S3 112.5(2)
C20 C21 H21A 109.1
S3 C21 H21A 109.1
C20 C21 H21B 109.1
S3 C21 H21B 109.1
H21A C21 H21B 107.8
O4 C22 H22A 109.5
O4 C22 H22B 109.5
H22A C22 H22B 109.5
O4 C22 H22C 109.5
H22A C22 H22C 109.5
H22B C22 H22C 109.5
O1A Cu1A N3A 92.14(10)
O1A Cu1A N2A 90.44(10)
N3A Cu1A N2A 176.90(11)
O1A Cu1A N1A 150.90(9)
N3A Cu1A N1A 97.89(11)
N2A Cu1A N1A 80.62(11)
O1A Cu1A O2A 106.94(9)
N3A Cu1A O2A 87.95(10)
N2A Cu1A O2A 89.66(9)
N1A Cu1A O2A 100.69(9)
O5A S3A O3A 113.86(18)
O5A S3A O2A 112.07(16)
O3A S3A O2A 111.78(16)
O5A S3A C21A 105.85(18)
O3A S3A C21A 106.01(17)
O2A S3A C21A 106.63(15)
C1A N1A C12A 117.7(3)
C1A N1A Cu1A 130.7(2)
C12A N1A Cu1A 111.6(2)
C10A N2A C11A 118.0(3)
C10A N2A Cu1A 128.1(2)
C11A N2A Cu1A 113.9(2)
C19A N3A C20A 116.8(3)
C19A N3A Cu1A 121.1(2)
C20A N3A Cu1A 121.8(2)
C14A O1A Cu1A 122.17(19)
S3A O2A Cu1A 130.35(14)
C15A O4A C22A 118.0(3)
N1A C1A C2A 122.1(4)
N1A C1A H1A 119.0
C2A C1A H1A 119.0
C3A C2A C1A 120.1(4)
C3A C2A H2A 119.9
C1A C2A H2A 119.9
C2A C3A C4A 120.2(4)
C2A C3A H3A 119.9
C4A C3A H3A 119.9
C3A C4A C12A 117.4(3)
C3A C4A C5A 125.2(4)
C12A C4A C5A 117.4(3)
C6A C5A C4A 122.5(3)
C6A C5A H5A 118.7
C4A C5A H5A 118.7
C5A C6A C7A 121.0(3)
C5A C6A H6A 119.5
C7A C6A H6A 119.5
C8A C7A C11A 117.6(3)
C8A C7A C6A 124.6(3)
C11A C7A C6A 117.8(3)
C9A C8A C7A 120.0(3)
C9A C8A H8A 120.0
C7A C8A H8A 120.0
C8A C9A C10A 119.1(3)
C8A C9A H9A 120.5
C10A C9A H9A 120.5
N2A C10A C9A 122.9(3)
N2A C10A H10A 118.5
C9A C10A H10A 118.5
N2A C11A C12A 117.0(3)
N2A C11A C7A 122.3(3)
C12A C11A C7A 120.7(3)
N1A C12A C4A 122.6(3)
N1A C12A C11A 116.9(3)
C4A C12A C11A 120.6(3)
C18A C13A C14A 120.2(3)
C18A C13A C19A 118.0(3)
C14A C13A C19A 121.5(3)
O1A C14A C13A 124.1(3)
O1A C14A C15A 118.0(3)
C13A C14A C15A 117.9(3)
O4A C15A C16A 124.7(3)
O4A C15A C14A 114.2(3)
C16A C15A C14A 121.1(4)
C15A C16A C17A 120.6(4)
C15A C16A H16A 119.7
C17A C16A H16A 119.7
C18A C17A C16A 119.9(4)
C18A C17A H17A 120.1
C16A C17A H17A 120.1
C17A C18A C13A 120.4(4)
C17A C18A H18A 119.8
C13A C18A H18A 119.8
N3A C19A C13A 127.5(3)
N3A C19A H19A 116.3
C13A C19A H19A 116.3
N3A C20A C21A 110.3(3)
N3A C20A H20C 109.6
C21A C20A H20C 109.6
N3A C20A H20D 109.6
C21A C20A H20D 109.6
H20C C20A H20D 108.1
C20A C21A S3A 113.6(2)
C20A C21A H21C 108.9
S3A C21A H21C 108.9
C20A C21A H21D 108.9
S3A C21A H21D 108.9
H21C C21A H21D 107.7
O4A C22A H22D 109.5
O4A C22A H22E 109.5
H22D C22A H22E 109.5
O4A C22A H22F 109.5
H22D C22A H22F 109.5
H22E C22A H22F 109.5

loop_
_geom_bond_atom_site_label_1
_geom_bond_atom_site_label_2
_geom_bond_distance
Cu1 O1 1.918(2)
Cu1 N3 1.942(2)
Cu1 N1 2.002(2)
Cu1 N2 2.136(3)
Cu1 O2 2.171(2)
S3 O3 1.433(3)
S3 O5 1.438(3)
S3 O2 1.463(2)
S3 C21 1.770(3)
N1 C10 1.310(4)
N1 C11 1.355(4)
N2 C1 1.337(4)
N2 C12 1.360(4)
N3 C19 1.285(3)
N3 C20 1.467(4)
O1 C14 1.314(3)
O4 C15 1.380(4)
O4 C22 1.410(3)
C1 C2 1.379(4)
C1 H1 0.9300
C2 C3 1.348(5)
C2 H2 0.9300
C3 C4 1.407(5)
C3 H3 0.9300
C4 C12 1.391(4)
C4 C5 1.427(5)
C5 C6 1.340(5)
C5 H5 0.9300
C6 C7 1.422(5)
C6 H6 0.9300
C7 C11 1.393(4)
C7 C8 1.405(5)
C8 C9 1.357(5)
C8 H8 0.9300
C9 C10 1.394(4)
C9 H9 0.9300
C10 H10 0.9300
C11 C12 1.432(4)
C13 C14 1.403(4)
C13 C18 1.410(4)
C13 C19 1.439(4)
C14 C15 1.429(4)
C15 C16 1.354(4)
C16 C17 1.388(4)
C16 H16 0.9300
C17 C18 1.359(4)
C17 H17 0.9300
C18 H18 0.9300
C19 H19 0.9300
C20 C21 1.505(4)
C20 H20A 0.9700
C20 H20B 0.9700
C21 H21A 0.9700
C21 H21B 0.9700
C22 H22A 0.9600
C22 H22B 0.9600
C22 H22C 0.9600
Cu1A O1A 1.9204(19)
Cu1A N3A 1.955(3)
Cu1A N2A 2.008(3)
Cu1A N1A 2.072(3)
Cu1A O2A 2.285(2)
S3A O5A 1.429(3)
S3A O3A 1.457(3)
S3A O2A 1.464(2)
S3A C21A 1.751(3)
N1A C1A 1.307(4)
N1A C12A 1.364(4)
N2A C10A 1.334(4)
N2A C11A 1.359(4)
N3A C19A 1.292(4)
N3A C20A 1.466(4)
O1A C14A 1.318(3)
O4A C15A 1.360(4)
O4A C22A 1.432(4)
C1A C2A 1.413(5)
C1A H1A 0.9300
C2A C3A 1.326(5)
C2A H2A 0.9300
C3A C4A 1.378(5)
C3A H3A 0.9300
C4A C12A 1.405(4)
C4A C5A 1.429(5)
C5A C6A 1.333(5)
C5A H5A 0.9300
C6A C7A 1.436(5)
C6A H6A 0.9300
C7A C8A 1.388(5)
C7A C11A 1.408(4)
C8A C9A 1.370(5)
C8A H8A 0.9300
C9A C10A 1.388(4)
C9A H9A 0.9300
C10A H10A 0.9300
C11A C12A 1.408(4)
C13A C18A 1.409(4)
C13A C14A 1.411(4)
C13A C19A 1.420(4)
C14A C15A 1.417(4)
C15A C16A 1.368(4)
C16A C17A 1.402(5)
C16A H16A 0.9300
C17A C18A 1.372(5)
C17A H17A 0.9300
C18A H18A 0.9300
C19A H19A 0.9300
C20A C21A 1.525(4)
C20A H20C 0.9700
C20A H20D 0.9700
C21A H21C 0.9700
C21A H21D 0.9700
C22A H22D 0.9600
C22A H22E 0.9600
C22A H22F 0.9600
